data_4084200
loop_
_publ_author_name
'Ng, Kim Hong'
'Li, Yongxin'
'Ganguly, Rakesh'
'Mathey, Francois'

_publ_section_title
;
 Modifying the Chemistry of the Phosphole Dienic System by \a-Vinylation
;
_journal_issue 16
_journal_name_full Organometallics
_journal_page_first 4245
_journal_paper_doi 10.1021/om500526u
_journal_volume 33
_journal_year 2014
_chemical_absolute_configuration ad
_chemical_formula_sum 'C24 H22 N O3 P'
_chemical_formula_weight 403.39
_space_group_crystal_system orthorhombic
_space_group_IT_number 19
_space_group_name_Hall 'P 2ac 2ab'
_space_group_name_H-M_alt 'P 21 21 21'
_symmetry_space_group_name_Hall 'P 2ac 2ab'
_symmetry_space_group_name_H-M 'P 21 21 21'
_atom_sites_solution_hydrogens geom
_cell_angle_alpha 90
_cell_angle_beta 90
_cell_angle_gamma 90
_cell_formula_units_Z 4
_cell_length_a 7.8173(17)
_cell_length_b 12.915(3)
_cell_length_c 19.645(4)
_cell_measurement_reflns_used 708
_cell_measurement_temperature 103.(2)
_cell_measurement_theta_max 19.6238
_cell_measurement_theta_min 2.6052
_cell_volume 1983.4(7)
_computing_cell_refinement 'SAINT V8.34A (Bruker AXS Inc., 2013)'
_computing_data_collection 'Bruker APEX2'
_computing_data_reduction 'SAINT V8.34A (Bruker AXS Inc., 2013)'
_computing_molecular_graphics 'Bruker SHELXTL'
_computing_publication_material 'Bruker SHELXTL'
_computing_structure_refinement 'SHELXL-2013 (Sheldrick, 2013)'
_computing_structure_solution 'SHELXS-97 (Sheldrick 2008)'
_diffrn_ambient_temperature 103.(2)
_diffrn_detector_area_resol_mean 8.3333
_diffrn_measured_fraction_theta_full 0.996
_diffrn_measured_fraction_theta_max 0.996
_diffrn_measurement_device_type 'Bruker APEX-II CCD'
_diffrn_measurement_method '\f and \w scans'
_diffrn_radiation_monochromator graphite
_diffrn_radiation_type MoK\a
_diffrn_radiation_wavelength 0.71073
_diffrn_reflns_av_R_equivalents 0.1308
_diffrn_reflns_av_sigmaI/netI 0.2316
_diffrn_reflns_limit_h_max 10
_diffrn_reflns_limit_h_min -10
_diffrn_reflns_limit_k_max 17
_diffrn_reflns_limit_k_min -16
_diffrn_reflns_limit_l_max 26
_diffrn_reflns_limit_l_min -24
_diffrn_reflns_number 13563
_diffrn_reflns_theta_full 28.30
_diffrn_reflns_theta_max 28.30
_diffrn_reflns_theta_min 2.80
_exptl_absorpt_coefficient_mu 0.165
_exptl_absorpt_correction_T_max 0.98
_exptl_absorpt_correction_T_min 0.74
_exptl_absorpt_correction_type multi-scan
_exptl_absorpt_process_details 'SADABS V2012/1 (Bruker AXS Inc.)'
_exptl_crystal_colour colourless
_exptl_crystal_density_diffrn 1.351
_exptl_crystal_density_method 'not measured'
_exptl_crystal_description block
_exptl_crystal_F_000 848
_exptl_crystal_size_max 0.200
_exptl_crystal_size_mid 0.120
_exptl_crystal_size_min 0.100
_refine_diff_density_max 0.355
_refine_diff_density_min -0.359
_refine_ls_abs_structure_details
;
Flack x determined using 637 quotients [(I+)-(I-)]/[(I+)+(I-)]
(Parsons and Flack (2004), Acta Cryst. A60, s61).
;
_refine_ls_abs_structure_Flack 0.48(15)
_refine_ls_extinction_method none
_refine_ls_goodness_of_fit_ref 0.963
_refine_ls_hydrogen_treatment constr
_refine_ls_matrix_type full
_refine_ls_number_parameters 264
_refine_ls_number_reflns 4905
_refine_ls_number_restraints 0
_refine_ls_restrained_S_all 0.963
_refine_ls_R_factor_all 0.1816
_refine_ls_R_factor_gt 0.0729
_refine_ls_shift/su_max 0.000
_refine_ls_shift/su_mean 0.000
_refine_ls_structure_factor_coef Fsqd
_refine_ls_weighting_details 'w=1/[\s^2^(Fo^2^)+(0.0333P)^2^] where P=(Fo^2^+2Fc^2^)/3'
_refine_ls_weighting_scheme calc
_refine_ls_wR_factor_gt 0.1004
_refine_ls_wR_factor_ref 0.1314
_reflns_number_gt 2429
_reflns_number_total 4905
_reflns_threshold_expression 'I > 2\s(I)'
_cod_data_source_file om500526u_si_001.cif
_cod_data_source_block I
_cod_depositor_comments 'Adding full bibliography for 4084198--4084202.cif.'
_cod_original_cell_volume 1983.4(8)
_cod_database_code 4084200

loop_
_space_group_symop_operation_xyz
'x, y, z'
'-x+1/2, -y, z+1/2'
'-x, y+1/2, -z+1/2'
'x+1/2, -y+1/2, -z'

loop_
_atom_site_type_symbol
_atom_site_label
_atom_site_fract_x
_atom_site_fract_y
_atom_site_fract_z
_atom_site_U_iso_or_equiv
_atom_site_adp_type
_atom_site_calc_flag
_atom_site_refinement_flags_adp
_atom_site_refinement_flags_posn
_atom_site_occupancy
C C1 0.4522(8) 1.0021(5) -0.0713(3) 0.0288(18) Uani d . . 1
H H1 0.4222 0.9405 -0.0949 0.035 Uiso calc U R 1
C C2 0.5839(8) 1.0644(6) -0.0946(4) 0.0332(19) Uani d . . 1
H H2 0.6462 1.045 -0.1341 0.04 Uiso calc U R 1
C C3 0.6250(7) 1.1545(5) -0.0606(3) 0.0263(17) Uani d . . 1
H H3 0.7148 1.1972 -0.0771 0.032 Uiso calc U R 1
C C4 0.5359(7) 1.1830(5) -0.0027(3) 0.0241(15) Uani d . . 1
H H4 0.5641 1.2453 0.0204 0.029 Uiso calc U R 1
C C5 0.4047(8) 1.1201(5) 0.0217(3) 0.0212(15) Uani d . . 1
H H5 0.3438 1.1385 0.0618 0.025 Uiso calc U R 1
C C6 0.3649(7) 1.0309(5) -0.0131(3) 0.0174(14) Uani d . . 1
C C7 0.0615(7) 0.9727(5) -0.0130(3) 0.0196(15) Uani d . . 1
C C8 0.2569(7) 0.8781(5) 0.0521(3) 0.0174(15) Uani d . . 1
C C9 0.0889(6) 0.8232(5) 0.0615(3) 0.0140(13) Uani d . . 1
H H9 0.0974 0.7499 0.0455 0.017 Uiso calc U R 1
C C10 -0.0408(7) 0.8841(5) 0.0178(3) 0.0163(14) Uani d . . 1
H H10 -0.0908 0.8391 -0.0186 0.02 Uiso calc U R 1
C C11 -0.1835(7) 0.9261(5) 0.0665(3) 0.0175(15) Uani d . . 1
H H11 -0.2886 0.9546 0.0444 0.021 Uiso calc U R 1
C C12 -0.0968(7) 0.9948(5) 0.1196(3) 0.0177(14) Uani d . . 1
C C13 -0.1341(7) 1.1090(5) 0.1217(3) 0.0254(16) Uani d . . 1
H H13A -0.0682 1.1411 0.1585 0.038 Uiso calc U R 1
H H13B -0.2565 1.1198 0.1298 0.038 Uiso calc U R 1
H H13C -0.1019 1.1405 0.0782 0.038 Uiso calc U R 1
C C14 0.0141(7) 0.9401(5) 0.1580(3) 0.0174(15) Uani d . . 1
C C15 0.1265(8) 0.9804(5) 0.2134(3) 0.0264(17) Uani d . . 1
H H15A 0.1122 1.0556 0.2171 0.04 Uiso calc U R 1
H H15B 0.2461 0.9645 0.2027 0.04 Uiso calc U R 1
H H15C 0.095 0.9477 0.2566 0.04 Uiso calc U R 1
C C16 0.0213(7) 0.8272(5) 0.1365(3) 0.0157(14) Uani d . . 1
C C17 0.0914(8) 0.7512(5) 0.1866(3) 0.0210(16) Uani d . . 1
H H17 0.0455 0.7541 0.2313 0.025 Uiso calc U R 1
C C18 0.2086(8) 0.6815(6) 0.1757(3) 0.0286(16) Uani d . . 1
H H18A 0.2589 0.6752 0.1319 0.034 Uiso calc U R 1
H H18B 0.2437 0.6369 0.2115 0.034 Uiso calc U R 1
C C19 -0.3294(6) 0.8202(5) 0.1956(3) 0.0147(14) Uani d . . 1
C C20 -0.3652(7) 0.7262(5) 0.2273(3) 0.0242(17) Uani d . . 1
H H20 -0.3337 0.6629 0.2061 0.029 Uiso calc U R 1
C C21 -0.4480(8) 0.7254(5) 0.2904(3) 0.0267(18) Uani d . . 1
H H21 -0.4675 0.6616 0.3133 0.032 Uiso calc U R 1
C C22 -0.5011(7) 0.8167(6) 0.3195(3) 0.0235(15) Uani d . . 1
H H22 -0.5614 0.8152 0.3615 0.028 Uiso calc U R 1
C C23 -0.4680(8) 0.9103(6) 0.2886(3) 0.0229(16) Uani d . . 1
H H23 -0.5038 0.973 0.3094 0.027 Uiso calc U R 1
C C24 -0.3824(8) 0.9125(5) 0.2270(3) 0.0219(16) Uani d . . 1
H H24 -0.3592 0.977 0.2057 0.026 Uiso calc U R 1
N N1 0.2288(6) 0.9652(4) 0.0112(2) 0.0162(12) Uani d . . 1
O O1 0.0121(5) 1.0395(4) -0.0513(2) 0.0285(12) Uani d . . 1
O O2 0.3958(5) 0.8546(3) 0.0745(2) 0.0230(11) Uani d . . 1
O O3 -0.2556(4) 0.7109(3) 0.08085(19) 0.0207(11) Uani d . . 1
P P1 -0.21104(19) 0.80821(14) 0.11714(8) 0.0164(4) Uani d . . 1

loop_
_atom_site_aniso_label
_atom_site_aniso_U_11
_atom_site_aniso_U_22
_atom_site_aniso_U_33
_atom_site_aniso_U_12
_atom_site_aniso_U_13
_atom_site_aniso_U_23
C1 0.033(4) 0.028(4) 0.025(4) -0.009(3) 0.011(3) -0.008(3)
C2 0.030(4) 0.031(5) 0.038(5) -0.015(4) 0.016(3) -0.005(4)
C3 0.024(4) 0.023(4) 0.032(4) -0.008(3) 0.002(3) 0.005(3)
C4 0.031(4) 0.017(4) 0.025(4) 0.000(3) -0.004(3) -0.005(3)
C5 0.023(3) 0.021(4) 0.019(4) 0.005(3) 0.000(3) -0.006(3)
C6 0.014(3) 0.021(4) 0.017(4) 0.000(3) -0.001(3) 0.000(3)
C7 0.018(3) 0.026(4) 0.015(4) 0.002(3) 0.003(3) -0.002(3)
C8 0.016(3) 0.017(4) 0.019(4) 0.004(3) 0.004(3) 0.000(3)
C9 0.018(3) 0.012(3) 0.012(3) 0.002(3) -0.003(3) -0.002(3)
C10 0.018(3) 0.015(3) 0.016(4) -0.004(3) 0.003(3) -0.005(3)
C11 0.018(3) 0.020(4) 0.014(3) 0.002(3) 0.003(3) 0.002(3)
C12 0.016(3) 0.022(4) 0.015(3) 0.000(3) 0.006(3) -0.003(3)
C13 0.027(3) 0.022(4) 0.027(4) -0.002(3) 0.000(3) 0.002(4)
C14 0.017(3) 0.024(4) 0.012(3) -0.005(3) 0.006(3) -0.003(3)
C15 0.030(4) 0.029(4) 0.020(4) 0.000(3) -0.007(3) -0.005(3)
C16 0.012(3) 0.025(4) 0.010(3) -0.001(3) -0.003(2) -0.004(3)
C17 0.021(3) 0.027(4) 0.015(4) -0.001(3) 0.001(3) 0.004(3)
C18 0.025(3) 0.035(4) 0.026(4) 0.004(4) -0.001(3) 0.009(4)
C19 0.013(3) 0.020(4) 0.010(3) 0.002(3) -0.001(2) -0.006(3)
C20 0.020(4) 0.026(4) 0.027(4) -0.002(3) 0.000(3) 0.000(3)
C21 0.035(4) 0.031(5) 0.014(4) -0.006(3) 0.006(3) 0.004(3)
C22 0.020(3) 0.038(5) 0.012(3) -0.006(4) -0.001(3) 0.001(4)
C23 0.022(3) 0.029(4) 0.018(4) 0.002(3) 0.000(3) -0.007(3)
C24 0.018(3) 0.029(4) 0.019(4) -0.006(3) -0.001(3) 0.010(3)
N1 0.011(3) 0.019(3) 0.019(3) 0.003(2) -0.002(2) 0.003(2)
O1 0.023(2) 0.032(3) 0.031(3) 0.005(2) -0.003(2) 0.012(2)
O2 0.018(2) 0.031(3) 0.020(3) 0.003(2) -0.001(2) 0.004(2)
O3 0.023(2) 0.020(3) 0.019(2) -0.003(2) 0.000(2) -0.0037(19)
P1 0.0149(7) 0.0195(9) 0.0148(8) 0.0005(8) -0.0004(7) 0.0000(8)

loop_
_atom_type_symbol
_atom_type_description
_atom_type_scat_dispersion_real
_atom_type_scat_dispersion_imag
_atom_type_scat_source
C C 0.0033 0.0016 'International Tables Vol C Tables 4.2.6.8 and 6.1.1.4'
H H 0.0000 0.0000 'International Tables Vol C Tables 4.2.6.8 and 6.1.1.4'
N N 0.0061 0.0033 'International Tables Vol C Tables 4.2.6.8 and 6.1.1.4'
O O 0.0106 0.0060 'International Tables Vol C Tables 4.2.6.8 and 6.1.1.4'
P P 0.1023 0.0942 'International Tables Vol C Tables 4.2.6.8 and 6.1.1.4'

loop_
_geom_angle_atom_site_label_1
_geom_angle_atom_site_label_2
_geom_angle_atom_site_label_3
_geom_angle
C6 C1 C2 118.9(6)
C6 C1 H1 120.5
C2 C1 H1 120.5
C3 C2 C1 120.2(6)
C3 C2 H2 119.9
C1 C2 H2 119.9
C2 C3 C4 120.3(6)
C2 C3 H3 119.8
C4 C3 H3 119.8
C3 C4 C5 119.9(6)
C3 C4 H4 120.1
C5 C4 H4 120.1
C6 C5 C4 118.9(6)
C6 C5 H5 120.5
C4 C5 H5 120.5
C5 C6 C1 121.7(6)
C5 C6 N1 119.7(6)
C1 C6 N1 118.6(6)
O1 C7 N1 124.2(6)
O1 C7 C10 128.1(5)
N1 C7 C10 107.7(5)
O2 C8 N1 123.5(5)
O2 C8 C9 128.3(6)
N1 C8 C9 108.2(5)
C8 C9 C10 105.4(5)
C8 C9 C16 113.3(5)
C10 C9 C16 106.6(4)
C8 C9 H9 110.5
C10 C9 H9 110.5
C16 C9 H9 110.5
C7 C10 C9 105.0(4)
C7 C10 C11 110.9(5)
C9 C10 C11 107.6(5)
C7 C10 H10 111.0
C9 C10 H10 111.0
C11 C10 H10 111.0
C12 C11 C10 107.6(4)
C12 C11 P1 99.5(4)
C10 C11 P1 97.4(4)
C12 C11 H11 116.5
C10 C11 H11 116.5
P1 C11 H11 116.5
C14 C12 C13 128.5(6)
C14 C12 C11 111.2(5)
C13 C12 C11 120.2(5)
C12 C13 H13A 109.5
C12 C13 H13B 109.5
H13A C13 H13B 109.5
C12 C13 H13C 109.5
H13A C13 H13C 109.5
H13B C13 H13C 109.5
C12 C14 C15 127.1(6)
C12 C14 C16 111.8(5)
C15 C14 C16 121.1(5)
C14 C15 H15A 109.5
C14 C15 H15B 109.5
H15A C15 H15B 109.5
C14 C15 H15C 109.5
H15A C15 H15C 109.5
H15B C15 H15C 109.5
C17 C16 C14 117.4(5)
C17 C16 C9 118.3(5)
C14 C16 C9 107.8(5)
C17 C16 P1 113.8(4)
C14 C16 P1 98.4(4)
C9 C16 P1 97.6(3)
C18 C17 C16 127.1(6)
C18 C17 H17 116.4
C16 C17 H17 116.4
C17 C18 H18A 120.0
C17 C18 H18B 120.0
H18A C18 H18B 120.0
C20 C19 C24 119.0(5)
C20 C19 P1 114.2(5)
C24 C19 P1 126.8(5)
C19 C20 C21 119.7(6)
C19 C20 H20 120.1
C21 C20 H20 120.1
C22 C21 C20 120.1(7)
C22 C21 H21 119.9
C20 C21 H21 119.9
C21 C22 C23 120.9(6)
C21 C22 H22 119.6
C23 C22 H22 119.6
C22 C23 C24 119.6(7)
C22 C23 H23 120.2
C24 C23 H23 120.2
C23 C24 C19 120.6(6)
C23 C24 H24 119.7
C19 C24 H24 119.7
C7 N1 C8 113.5(5)
C7 N1 C6 122.5(5)
C8 N1 C6 123.2(5)
O3 P1 C19 111.2(3)
O3 P1 C11 118.0(2)
C19 P1 C11 116.9(3)
O3 P1 C16 115.8(2)
C19 P1 C16 108.3(2)
C11 P1 C16 83.5(3)

loop_
_geom_bond_atom_site_label_1
_geom_bond_atom_site_label_2
_geom_bond_distance
C1 C6 1.383(8)
C1 C2 1.385(8)
C1 H1 0.95
C2 C3 1.379(8)
C2 H2 0.95
C3 C4 1.384(8)
C3 H3 0.95
C4 C5 1.394(8)
C4 H4 0.95
C5 C6 1.374(8)
C5 H5 0.95
C6 N1 1.443(7)
C7 O1 1.208(7)
C7 N1 1.395(7)
C7 C10 1.522(8)
C8 O2 1.211(6)
C8 N1 1.399(7)
C8 C9 1.504(7)
C9 C10 1.544(7)
C9 C16 1.564(7)
C9 H9 1.0
C10 C11 1.567(7)
C10 H10 1.0
C11 C12 1.529(8)
C11 P1 1.831(6)
C11 H11 1.0
C12 C14 1.349(8)
C12 C13 1.504(8)
C13 H13A 0.98
C13 H13B 0.98
C13 H13C 0.98
C14 C15 1.492(7)
C14 C16 1.520(8)
C15 H15A 0.98
C15 H15B 0.98
C15 H15C 0.98
C16 C17 1.495(8)
C16 P1 1.872(5)
C17 C18 1.302(8)
C17 H17 0.95
C18 H18A 0.95
C18 H18B 0.95
C19 C20 1.393(9)
C19 C24 1.404(9)
C19 P1 1.804(6)
C20 C21 1.399(8)
C20 H20 0.95
C21 C22 1.374(9)
C21 H21 0.95
C22 C23 1.377(9)
C22 H22 0.95
C23 C24 1.383(8)
C23 H23 0.95
C24 H24 0.95
O3 P1 1.486(4)
